data_4347666
loop_
_publ_author_name
'Kucheriv, Olesia I.'
'Shylin, Sergii I.'
'Ksenofontov, Vadim'
'Dechert, Sebastian'
'Haukka, Matti'
'Fritsky, Igor O.'
'Gural'skiy, Il'ya A.'

_publ_section_title
;
 Spin Crossover in Fe(II)-M(II) Cyanoheterobimetallic Frameworks (M = Ni,
 Pd, Pt) with 2-Substituted Pyrazines.
;
_journal_issue 10
_journal_name_full 'Inorganic chemistry'
_journal_page_first 4906
_journal_page_last 4914
_journal_paper_doi 10.1021/acs.inorgchem.6b00446
_journal_volume 55
_journal_year 2016
_chemical_formula_moiety 'C12 H6 Cl2 Fe N8 Ni'
_chemical_formula_sum 'C12 H6 Cl2 Fe N8 Ni'
_chemical_formula_weight 447.70
_space_group_crystal_system monoclinic
_space_group_IT_number 12
_space_group_name_Hall '-C 2y'
_space_group_name_H-M_alt 'C 1 2/m 1'
_atom_sites_solution_hydrogens geom
_atom_sites_solution_primary direct
_audit_creation_date 2015-02-12
_audit_creation_method
;
Olex2 1.2
(compiled 2015.01.26 svn.r3150 for OlexSys, GUI svn.r4998)
;
_cell_angle_alpha 90
_cell_angle_beta 110.358(5)
_cell_angle_gamma 90
_cell_formula_units_Z 2
_cell_length_a 16.7053(11)
_cell_length_b 7.1336(4)
_cell_length_c 7.3280(3)
_cell_measurement_reflns_used 1337
_cell_measurement_temperature 250(2)
_cell_measurement_theta_max 29.9020
_cell_measurement_theta_min 2.5960
_cell_volume 818.72(8)
_computing_molecular_graphics 'Olex2 (Dolomanov et al., 2009)'
_computing_publication_material 'Olex2 (Dolomanov et al., 2009)'
_computing_structure_refinement 'ShelXL (Sheldrick, 2008)'
_computing_structure_solution 'ShelXS (Sheldrick, 2008)'
_diffrn_ambient_temperature 250.0
_diffrn_measured_fraction_theta_full 1.000
_diffrn_measured_fraction_theta_max 1.000
_diffrn_measurement_device_type 'SuperNova, Single source at offset, Eos'
_diffrn_radiation_type MoK\a
_diffrn_radiation_wavelength 0.71073
_diffrn_reflns_av_R_equivalents 0.0271
_diffrn_reflns_av_unetI/netI 0.0356
_diffrn_reflns_Laue_measured_fraction_full 1.000
_diffrn_reflns_Laue_measured_fraction_max 1.000
_diffrn_reflns_limit_h_max 22
_diffrn_reflns_limit_h_min -22
_diffrn_reflns_limit_k_max 9
_diffrn_reflns_limit_k_min -9
_diffrn_reflns_limit_l_max 9
_diffrn_reflns_limit_l_min -7
_diffrn_reflns_number 3113
_diffrn_reflns_point_group_measured_fraction_full 1.000
_diffrn_reflns_point_group_measured_fraction_max 1.000
_diffrn_reflns_theta_full 25.242
_diffrn_reflns_theta_max 28.244
_diffrn_reflns_theta_min 2.601
_exptl_absorpt_coefficient_mu 2.373
_exptl_absorpt_correction_T_max 0.792
_exptl_absorpt_correction_T_min 0.689
_exptl_absorpt_correction_type gaussian
_exptl_absorpt_process_details
;
CrysAlisPro, Agilent Technologies,
Version 1.171.36.28 (release 01-02-2013 CrysAlis171 .NET)
(compiled Feb  1 2013,16:14:44)
Numerical absorption correction based on gaussian integration over
			a multifaceted crystal model
;
_exptl_crystal_colour orange
_exptl_crystal_density_diffrn 1.816
_exptl_crystal_description block
_exptl_crystal_F_000 444
_exptl_crystal_size_max 0.051
_exptl_crystal_size_mid 0.0348
_exptl_crystal_size_min 0.027
_refine_diff_density_max 0.419
_refine_diff_density_min -0.361
_refine_diff_density_rms 0.079
_refine_ls_extinction_method none
_refine_ls_goodness_of_fit_ref 1.062
_refine_ls_hydrogen_treatment constr
_refine_ls_matrix_type full
_refine_ls_number_parameters 69
_refine_ls_number_reflns 1097
_refine_ls_number_restraints 0
_refine_ls_restrained_S_all 1.062
_refine_ls_R_factor_all 0.0419
_refine_ls_R_factor_gt 0.0295
_refine_ls_shift/su_max 0.000
_refine_ls_shift/su_mean 0.000
_refine_ls_structure_factor_coef Fsqd
_refine_ls_weighting_details 'w=1/[\s^2^(Fo^2^)+(0.0240P)^2^+0.6681P] where P=(Fo^2^+2Fc^2^)/3'
_refine_ls_weighting_scheme calc
_refine_ls_wR_factor_gt 0.0603
_refine_ls_wR_factor_ref 0.0659
_reflns_Friedel_coverage 0.000
_reflns_number_gt 895
_reflns_number_total 1097
_reflns_threshold_expression 'I > 2\s(I)'
_cod_data_source_file ic6b00446_si_002.cif
_cod_data_source_block sh214_ht
_cod_database_code 4347666
_shelxl_version_number 2014-3
_shelx_space_group_comment
;
The symmetry employed for this shelxl refinement is uniquely defined
by the following loop, which should always be used as a source of
symmetry information in preference to the above space-group names.
They are only intended as comments.
;
_shelx_estimated_absorpt_t_max 0.939
_shelx_estimated_absorpt_t_min 0.889
_olex2_refinement_description
;
1. Fixed Uiso
 At 1.2 times of:
  All C(H) groups
2.a Aromatic/amide H refined with riding coordinates:
 C1(H1), C3(H3), C4(H4)
;
_olex2_submission_special_instructions 'No special instructions were received'

loop_
_space_group_symop_operation_xyz
'x, y, z'
'-x, y, -z'
'x+1/2, y+1/2, z'
'-x+1/2, y+1/2, -z'
'-x, -y, -z'
'x, -y, z'
'-x+1/2, -y+1/2, -z'
'x+1/2, -y+1/2, z'

loop_
_atom_site_label
_atom_site_type_symbol
_atom_site_fract_x
_atom_site_fract_y
_atom_site_fract_z
_atom_site_U_iso_or_equiv
_atom_site_adp_type
_atom_site_occupancy
_atom_site_site_symmetry_order
_atom_site_calc_flag
_atom_site_refinement_flags_posn
_atom_site_refinement_flags_adp
_atom_site_refinement_flags_occupancy
Fe1 Fe 0.5000 0.5000 1.0000 0.01527(15) Uani 1 4 d S T P
Ni1 Ni 0.5000 0.0000 0.5000 0.02012(16) Uani 1 4 d S T P
Cl1 Cl 0.20375(7) 0.5000 0.29105(12) 0.0442(3) Uani 1 2 d S T P
N1 N 0.36162(17) 0.5000 0.8340(4) 0.0241(6) Uani 1 2 d S T P
N2 N 0.1864(2) 0.5000 0.6284(5) 0.0455(9) Uani 1 2 d S T P
N3 N 0.51550(12) 0.2938(3) 0.8060(3) 0.0253(4) Uani 1 1 d . . .
C1 C 0.3305(2) 0.5000 0.6407(5) 0.0272(7) Uani 1 2 d S T P
H1 H 0.3679 0.5000 0.5702 0.033 Uiso 1 2 calc RS T P
C2 C 0.2434(2) 0.5000 0.5428(5) 0.0289(7) Uani 1 2 d S T P
C3 C 0.2192(3) 0.5000 0.8240(6) 0.0544(13) Uani 1 2 d S T P
H3 H 0.1816 0.5000 0.8941 0.065 Uiso 1 2 calc RS T P
C4 C 0.3052(2) 0.5000 0.9250(5) 0.0374(9) Uani 1 2 d S T P
H4 H 0.3248 0.5000 1.0618 0.045 Uiso 1 2 calc RS T P
C5 C 0.51020(14) 0.1837(3) 0.6887(3) 0.0210(4) Uani 1 1 d . . .

loop_
_atom_site_aniso_label
_atom_site_aniso_U_11
_atom_site_aniso_U_22
_atom_site_aniso_U_33
_atom_site_aniso_U_23
_atom_site_aniso_U_13
_atom_site_aniso_U_12
Fe1 0.0240(3) 0.0123(3) 0.0107(3) 0.000 0.0076(3) 0.000
Ni1 0.0366(4) 0.0129(3) 0.0126(3) 0.000 0.0108(3) 0.000
Cl1 0.0456(6) 0.0631(6) 0.0194(4) 0.000 0.0058(4) 0.000
N1 0.0274(15) 0.0259(13) 0.0201(13) 0.000 0.0097(12) 0.000
N2 0.0253(17) 0.083(3) 0.0267(17) 0.000 0.0073(15) 0.000
N3 0.0350(11) 0.0213(9) 0.0201(9) -0.0033(7) 0.0103(9) -0.0012(8)
C1 0.0316(19) 0.0298(17) 0.0224(17) 0.000 0.0123(16) 0.000
C2 0.0348(19) 0.0314(18) 0.0192(16) 0.000 0.0076(15) 0.000
C3 0.031(2) 0.111(4) 0.025(2) 0.000 0.0151(19) 0.000
C4 0.034(2) 0.059(2) 0.0211(17) 0.000 0.0114(17) 0.000
C5 0.0279(12) 0.0169(9) 0.0186(10) 0.0023(9) 0.0088(9) -0.0007(9)

loop_
_atom_type_symbol
_atom_type_description
_atom_type_scat_dispersion_real
_atom_type_scat_dispersion_imag
_atom_type_scat_source
C C 0.0033 0.0016 'International Tables Vol C Tables 4.2.6.8 and 6.1.1.4'
H H 0.0000 0.0000 'International Tables Vol C Tables 4.2.6.8 and 6.1.1.4'
Cl Cl 0.1484 0.1585 'International Tables Vol C Tables 4.2.6.8 and 6.1.1.4'
Fe Fe 0.3463 0.8444 'International Tables Vol C Tables 4.2.6.8 and 6.1.1.4'
N N 0.0061 0.0033 'International Tables Vol C Tables 4.2.6.8 and 6.1.1.4'
Ni Ni 0.3393 1.1124 'International Tables Vol C Tables 4.2.6.8 and 6.1.1.4'

loop_
_geom_angle_atom_site_label_1
_geom_angle_atom_site_label_2
_geom_angle_atom_site_label_3
_geom_angle
_geom_angle_site_symmetry_1
_geom_angle_site_symmetry_3
N1 Fe1 N1 180.0 . 5_667
N3 Fe1 N1 88.81(7) 2_657 5_667
N3 Fe1 N1 91.19(7) 5_667 .
N3 Fe1 N1 91.19(7) 6_565 5_667
N3 Fe1 N1 88.81(7) . .
N3 Fe1 N1 91.19(7) . 5_667
N3 Fe1 N1 88.81(7) 6_565 .
N3 Fe1 N1 88.81(7) 5_667 5_667
N3 Fe1 N1 91.19(7) 2_657 .
N3 Fe1 N3 87.72(9) . 6_565
N3 Fe1 N3 92.28(9) . 2_657
N3 Fe1 N3 87.72(9) 5_667 2_657
N3 Fe1 N3 180.0 6_565 2_657
N3 Fe1 N3 180.0 . 5_667
N3 Fe1 N3 92.28(9) 5_667 6_565
C5 Ni1 C5 90.98(12) 5_656 6
C5 Ni1 C5 180.0 6 2_656
C5 Ni1 C5 90.98(12) 2_656 .
C5 Ni1 C5 89.02(12) 6 .
C5 Ni1 C5 89.02(12) 5_656 2_656
C5 Ni1 C5 180.0 5_656 .
C1 N1 Fe1 122.3(2) . .
C1 N1 C4 116.8(3) . .
C4 N1 Fe1 120.8(2) . .
C2 N2 C3 114.5(3) . .
C5 N3 Fe1 169.2(2) . .
N1 C1 H1 119.8 . .
N1 C1 C2 120.4(3) . .
C2 C1 H1 119.8 . .
N2 C2 Cl1 115.9(3) . .
N2 C2 C1 124.2(3) . .
C1 C2 Cl1 119.9(3) . .
N2 C3 H3 118.7 . .
N2 C3 C4 122.7(4) . .
C4 C3 H3 118.7 . .
N1 C4 C3 121.5(3) . .
N1 C4 H4 119.3 . .
C3 C4 H4 119.3 . .
N3 C5 Ni1 178.5(2) . .

loop_
_geom_bond_atom_site_label_1
_geom_bond_atom_site_label_2
_geom_bond_distance
_geom_bond_site_symmetry_2
Fe1 N1 2.206(3) 5_667
Fe1 N1 2.206(3) .
Fe1 N3 2.1232(18) 2_657
Fe1 N3 2.1232(18) 5_667
Fe1 N3 2.1232(18) .
Fe1 N3 2.1232(18) 6_565
Ni1 C5 1.870(2) 5_656
Ni1 C5 1.870(2) 6
Ni1 C5 1.870(2) 2_656
Ni1 C5 1.870(2) .
Cl1 C2 1.730(3) .
N1 C1 1.328(4) .
N1 C4 1.331(4) .
N2 C2 1.311(4) .
N2 C3 1.345(5) .
N3 C5 1.144(3) .
C1 H1 0.9400 .
C1 C2 1.379(5) .
C3 H3 0.9400 .
C3 C4 1.367(5) .
C4 H4 0.9400 .

loop_
_geom_torsion_atom_site_label_1
_geom_torsion_atom_site_label_2
_geom_torsion_atom_site_label_3
_geom_torsion_atom_site_label_4
_geom_torsion
Fe1 N1 C1 C2 180.000(1)
Fe1 N1 C4 C3 180.000(1)
N1 C1 C2 Cl1 180.000(1)
N1 C1 C2 N2 0.000(1)
N2 C3 C4 N1 0.000(2)
C1 N1 C4 C3 0.000(1)
C2 N2 C3 C4 0.000(1)
C3 N2 C2 Cl1 180.000(1)
C3 N2 C2 C1 0.000(1)
C4 N1 C1 C2 0.000(1)
